data_2017941
loop_
_publ_author_name
'Atria, Ana Mar\'ia'
'Morel, Mauricio'
'Garland, Maria Teresa'
'Baggio, Ricardo'

_publ_section_title
;
 Bis(2,6-diamino-1<i>H</i>-purin-3-ium)
 di-\m-croconato-\k^3^<i>O</i>,<i>O</i>':<i>O</i>'';\k^3^<i>O</i>:<i>O</i>',<i>O</i>''-bis[tetraaqua(croconato-\k^2^<i>O</i>,<i>O</i>')neodymium(III)]
;
_journal_issue 1
_journal_name_full 'Acta Crystallographica Section C'
_journal_page_first m17
_journal_page_last m21
_journal_paper_doi 10.1107/S0108270110052893
_journal_volume 67
_journal_year 2011
_chemical_formula_iupac '(C5 H7 N6)2 [Nd2 (C5 O5) (H2 O1)8]'
_chemical_formula_moiety '2(C5 H7 N6 +), C20 H16 Nd2 O28 2-'
_chemical_formula_sum 'C30 H30 N12 Nd2 O28'
_chemical_formula_weight 1295.14
_chemical_name_systematic
;
Bis(2,6-diamino-1<i>H</i>-purin-3-ium) di-\m-croconato-
\k^3^<i>O<i>,<i>O<i>':<i>O<i>'';\k^3^<i>O<i>:<i>O<i>',<i>O<i>''-
bis[tetraaqua(croconato-\k^2^<i>O<i>,<i>O<i>')neodymium(III)]
;
_space_group_IT_number 2
_symmetry_cell_setting triclinic
_symmetry_space_group_name_Hall '-P 1'
_symmetry_space_group_name_H-M 'P -1'
_atom_sites_solution_hydrogens geom
_atom_sites_solution_primary direct
_atom_sites_solution_secondary difmap
_audit_creation_method SHELXL-97
_cell_angle_alpha 89.133(3)
_cell_angle_beta 69.418(2)
_cell_angle_gamma 82.740(3)
_cell_formula_units_Z 1
_cell_length_a 9.0999(5)
_cell_length_b 9.5912(5)
_cell_length_c 12.3272(7)
_cell_measurement_reflns_used 4368
_cell_measurement_temperature 150(2)
_cell_measurement_theta_max 25.80
_cell_measurement_theta_min 2.30
_cell_volume 998.66(10)
_computing_cell_refinement 'SAINT (Bruker, 2002)'
_computing_data_collection 'SMART (Bruker, 2001)'
_computing_data_reduction 'SAINT (Bruker, 2002)'
_computing_molecular_graphics 'SHELXTL (Sheldrick, 2008)'
_computing_publication_material 'SHELXTL (Sheldrick, 2008) and PLATON (Spek, 2009)'
_computing_structure_refinement 'SHELXL97 (Sheldrick, 2008)'
_computing_structure_solution 'SHELXS97 (Sheldrick, 2008)'
_diffrn_ambient_temperature 150(2)
_diffrn_measured_fraction_theta_full 0.997
_diffrn_measured_fraction_theta_max 0.925
_diffrn_measurement_device_type 'Bruker SMART CCD area-detector'
_diffrn_measurement_method 'CCD rotation images, thin slices'
_diffrn_radiation_monochromator graphite
_diffrn_radiation_source 'fine-focus sealed tube'
_diffrn_radiation_type MoK\a
_diffrn_radiation_wavelength 0.71073
_diffrn_reflns_av_R_equivalents 0.0274
_diffrn_reflns_av_sigmaI/netI 0.0262
_diffrn_reflns_limit_h_max 11
_diffrn_reflns_limit_h_min -11
_diffrn_reflns_limit_k_max 12
_diffrn_reflns_limit_k_min -12
_diffrn_reflns_limit_l_max 15
_diffrn_reflns_limit_l_min -15
_diffrn_reflns_number 16172
_diffrn_reflns_theta_full 26.00
_diffrn_reflns_theta_max 27.80
_diffrn_reflns_theta_min 1.77
_diffrn_standards_number 0
_exptl_absorpt_coefficient_mu 2.695
_exptl_absorpt_correction_T_max 0.65
_exptl_absorpt_correction_T_min 0.55
_exptl_absorpt_correction_type multi-scan
_exptl_absorpt_process_details '(SADABS in SAINT-NT; Bruker, 2002)'
_exptl_crystal_colour Pink
_exptl_crystal_density_diffrn 2.154
_exptl_crystal_density_method 'not measured'
_exptl_crystal_description Polyhedron
_exptl_crystal_F_000 638
_exptl_crystal_size_max 0.24
_exptl_crystal_size_mid 0.19
_exptl_crystal_size_min 0.16
_refine_diff_density_max 3.295
_refine_diff_density_min -0.869
_refine_ls_extinction_method none
_refine_ls_goodness_of_fit_ref 1.108
_refine_ls_hydrogen_treatment mixed
_refine_ls_matrix_type full
_refine_ls_number_parameters 371
_refine_ls_number_reflns 4379
_refine_ls_number_restraints 14
_refine_ls_restrained_S_all 1.107
_refine_ls_R_factor_all 0.0339
_refine_ls_R_factor_gt 0.0311
_refine_ls_shift/su_max 0.004
_refine_ls_shift/su_mean 0.000
_refine_ls_structure_factor_coef Fsqd
_refine_ls_weighting_details 'calc w=1/[\s^2^(Fo^2^)+(0.0568P)^2^+0.2868P] where P=(Fo^2^+2Fc^2^)/3'
_refine_ls_weighting_scheme calc
_refine_ls_wR_factor_gt 0.0799
_refine_ls_wR_factor_ref 0.0818
_reflns_number_gt 4089
_reflns_number_total 4379
_reflns_threshold_expression I>2\s(I)
_cod_data_source_file mx3042.cif
_cod_data_source_block I
_cod_original_cell_volume 998.66(9)
_cod_database_code 2017941
_cod_database_fobs_code 2017941

loop_
_symmetry_equiv_pos_as_xyz
'x, y, z'
'-x, -y, -z'

loop_
_atom_site_type_symbol
_atom_site_label
_atom_site_fract_x
_atom_site_fract_y
_atom_site_fract_z
_atom_site_U_iso_or_equiv
_atom_site_adp_type
_atom_site_calc_flag
_atom_site_refinement_flags
_atom_site_occupancy
_atom_site_disorder_assembly
_atom_site_disorder_group
Nd Nd1 1.016870(19) 0.730138(16) 0.663204(14) 0.01342(8) Uani d . 1 . .
C C11 0.7520(4) 0.7752(3) 0.5468(3) 0.0143(6) Uani d . 1 . .
C C21 0.8014(4) 0.9148(3) 0.5415(3) 0.0139(6) Uani d . 1 . .
C C31 0.7495(4) 0.9952(3) 0.4563(3) 0.0143(6) Uani d . 1 . .
C C41 0.6529(4) 0.9072(3) 0.4185(3) 0.0153(6) Uani d . 1 . .
C C51 0.6552(4) 0.7714(3) 0.4758(3) 0.0143(6) Uani d . 1 . .
O O11 0.7941(3) 0.6772(2) 0.6029(2) 0.0189(5) Uani d . 1 . .
O O21 0.8804(3) 0.9504(2) 0.5990(2) 0.0161(5) Uani d . 1 . .
O O31 0.7810(3) 1.1127(2) 0.4191(2) 0.0181(5) Uani d . 1 . .
O O41 0.5852(3) 0.9363(3) 0.3486(2) 0.0228(5) Uani d . 1 . .
O O51 0.5880(3) 0.6720(2) 0.4582(2) 0.0190(5) Uani d . 1 . .
C C12 1.0474(4) 0.4145(3) 0.7584(3) 0.0137(6) Uani d . 1 . .
C C22 1.1047(4) 0.4934(3) 0.8305(3) 0.0142(6) Uani d . 1 . .
C C32 1.1595(4) 0.3972(3) 0.9051(3) 0.0154(6) Uani d . 1 . .
C C42 1.1261(4) 0.2546(3) 0.8832(3) 0.0170(7) Uani d . 1 . .
C C52 1.0529(4) 0.2676(3) 0.7912(3) 0.0147(6) Uani d . 1 . .
O O12 0.9999(3) 0.4694(2) 0.6805(2) 0.0169(5) Uani d . 1 . .
O O22 1.1041(3) 0.6249(2) 0.8264(2) 0.0168(5) Uani d . 1 . .
O O32 1.2226(3) 0.4268(2) 0.9742(2) 0.0179(5) Uani d . 1 . .
O O42 1.1511(4) 0.1474(3) 0.9328(2) 0.0286(6) Uani d . 1 . .
O O52 1.0038(3) 0.1733(2) 0.7510(2) 0.0194(5) Uani d . 1 . .
C C13 0.4579(4) 0.5532(4) 0.2601(3) 0.0213(7) Uani d . 1 . .
H H13 0.4846 0.4870 0.3104 0.026 Uiso calc R 1 . .
C C23 0.4222(4) 0.7514(4) 0.1785(3) 0.0154(6) Uani d . 1 . .
C C33 0.3982(4) 0.8909(4) 0.1416(3) 0.0160(6) Uani d . 1 . .
C C43 0.2992(4) 0.8025(4) 0.0101(3) 0.0184(7) Uani d . 1 . .
C C53 0.3781(4) 0.6434(4) 0.1301(3) 0.0160(6) Uani d . 1 . .
N N13 0.3999(3) 0.5189(3) 0.1796(3) 0.0186(6) Uani d . 1 . .
N N23 0.4746(3) 0.6898(3) 0.2627(3) 0.0180(6) Uani d D 1 . .
H H23 0.507(5) 0.734(4) 0.308(3) 0.022 Uiso d D 1 . .
N N33 0.3360(4) 0.9119(3) 0.0574(3) 0.0181(6) Uani d . 1 . .
N N43 0.3180(4) 0.6674(3) 0.0428(3) 0.0173(6) Uani d D 1 . .
H H43 0.296(5) 0.601(3) 0.009(3) 0.021 Uiso d D 1 . .
N N53 0.4314(4) 1.0024(3) 0.1858(3) 0.0183(6) Uani d D 1 . .
H H53A 0.480(4) 0.994(4) 0.233(3) 0.020(11) Uiso d D 1 . .
H H53B 0.396(5) 1.079(3) 0.162(4) 0.035(13) Uiso d D 1 . .
N N63 0.2411(4) 0.8282(3) -0.0750(3) 0.0246(7) Uani d D 1 . .
H H63A 0.231(6) 0.911(3) -0.101(4) 0.041(14) Uiso d D 1 . .
H H63B 0.212(5) 0.768(4) -0.108(3) 0.023(11) Uiso d D 1 . .
O O1W 1.2873(3) 0.6014(3) 0.5853(2) 0.0210(5) Uani d D 1 . .
H H1WA 1.359(4) 0.646(4) 0.545(3) 0.025 Uiso d D 1 . .
H H1WB 1.316(5) 0.519(3) 0.558(4) 0.025 Uiso d D 1 . .
O O2W 0.7592(3) 0.7128(3) 0.8325(2) 0.0176(5) Uani d D 1 . .
H H2WB 0.706(4) 0.652(4) 0.823(4) 0.021 Uiso d D 1 . .
H H2WA 0.770(5) 0.696(4) 0.896(2) 0.021 Uiso d D 1 . .
O O3W 1.1048(3) 0.7164(3) 0.4435(2) 0.0216(5) Uani d D 1 . .
H H3WA 1.118(5) 0.786(3) 0.403(3) 0.026 Uiso d D 1 . .
H H3WB 1.067(5) 0.663(4) 0.411(3) 0.026 Uiso d D 1 . .
O O4W 0.9831(3) 0.9063(2) 0.8136(2) 0.0184(5) Uani d D 1 . .
H H4WB 0.907(4) 0.912(5) 0.876(2) 0.022 Uiso d D 1 . .
H H4WA 0.998(5) 0.990(2) 0.798(4) 0.022 Uiso d D 1 . .

loop_
_atom_site_aniso_label
_atom_site_aniso_U_11
_atom_site_aniso_U_22
_atom_site_aniso_U_33
_atom_site_aniso_U_12
_atom_site_aniso_U_13
_atom_site_aniso_U_23
Nd1 0.01946(12) 0.00861(11) 0.01694(11) -0.00465(7) -0.01140(8) 0.00260(7)
C11 0.0178(16) 0.0125(15) 0.0131(14) -0.0037(12) -0.0054(13) 0.0018(12)
C21 0.0164(15) 0.0110(15) 0.0163(15) -0.0036(12) -0.0076(13) 0.0003(12)
C31 0.0149(15) 0.0123(15) 0.0163(15) -0.0029(12) -0.0058(13) 0.0012(12)
C41 0.0177(16) 0.0116(15) 0.0171(15) -0.0029(12) -0.0063(13) 0.0002(12)
C51 0.0165(15) 0.0105(15) 0.0182(16) -0.0046(12) -0.0078(13) -0.0001(12)
O11 0.0248(13) 0.0152(12) 0.0232(12) -0.0072(10) -0.0150(11) 0.0066(10)
O21 0.0203(12) 0.0131(11) 0.0198(12) -0.0046(9) -0.0124(10) 0.0007(9)
O31 0.0221(12) 0.0097(11) 0.0260(13) -0.0054(9) -0.0116(10) 0.0039(9)
O41 0.0292(14) 0.0193(13) 0.0292(14) -0.0061(11) -0.0210(11) 0.0050(10)
O51 0.0219(12) 0.0123(12) 0.0281(13) -0.0054(9) -0.0143(11) -0.0009(10)
C12 0.0161(15) 0.0113(15) 0.0155(15) -0.0029(12) -0.0074(13) 0.0019(12)
C22 0.0165(15) 0.0111(15) 0.0190(16) -0.0050(12) -0.0101(13) 0.0029(12)
C32 0.0176(16) 0.0135(16) 0.0166(15) -0.0042(12) -0.0072(13) 0.0029(12)
C42 0.0230(17) 0.0119(16) 0.0179(16) -0.0032(13) -0.0091(14) 0.0024(12)
C52 0.0167(16) 0.0114(15) 0.0156(15) -0.0043(12) -0.0042(13) 0.0010(12)
O12 0.0251(12) 0.0107(11) 0.0206(12) -0.0056(9) -0.0143(10) 0.0025(9)
O22 0.0256(13) 0.0086(11) 0.0232(12) -0.0053(9) -0.0163(10) 0.0029(9)
O32 0.0260(13) 0.0143(12) 0.0188(12) -0.0055(10) -0.0136(10) 0.0027(9)
O42 0.0504(17) 0.0140(13) 0.0325(15) -0.0058(12) -0.0282(13) 0.0078(11)
O52 0.0301(14) 0.0118(12) 0.0214(12) -0.0071(10) -0.0138(11) 0.0008(9)
C13 0.0256(18) 0.0182(17) 0.0250(18) -0.0065(14) -0.0139(15) 0.0056(14)
C23 0.0172(16) 0.0153(16) 0.0179(16) -0.0057(12) -0.0101(13) 0.0023(12)
C33 0.0164(15) 0.0146(16) 0.0179(16) -0.0041(12) -0.0066(13) 0.0004(12)
C43 0.0205(17) 0.0155(16) 0.0238(17) -0.0041(13) -0.0130(14) 0.0017(13)
C53 0.0170(16) 0.0156(16) 0.0187(16) -0.0055(12) -0.0091(13) 0.0007(12)
N13 0.0222(15) 0.0154(14) 0.0215(14) -0.0050(11) -0.0111(12) 0.0020(11)
N23 0.0217(15) 0.0177(15) 0.0201(14) -0.0069(12) -0.0127(12) 0.0017(11)
N33 0.0240(15) 0.0144(14) 0.0220(15) -0.0069(11) -0.0141(12) 0.0025(11)
N43 0.0233(15) 0.0131(14) 0.0205(14) -0.0059(11) -0.0128(12) -0.0001(11)
N53 0.0251(15) 0.0149(15) 0.0222(15) -0.0071(12) -0.0158(13) 0.0027(11)
N63 0.0382(19) 0.0165(16) 0.0314(17) -0.0080(14) -0.0261(15) 0.0022(13)
O1W 0.0203(13) 0.0113(12) 0.0297(14) -0.0032(10) -0.0065(11) 0.0030(10)
O2W 0.0248(13) 0.0152(12) 0.0188(12) -0.0100(10) -0.0125(10) 0.0041(9)
O3W 0.0291(14) 0.0217(14) 0.0193(12) -0.0088(11) -0.0133(11) 0.0012(10)
O4W 0.0289(13) 0.0097(11) 0.0189(12) -0.0065(10) -0.0099(10) 0.0009(9)

loop_
_atom_type_symbol
_atom_type_description
_atom_type_scat_dispersion_real
_atom_type_scat_dispersion_imag
_atom_type_scat_source
C C 0.0033 0.0016 'International Tables Vol C Tables 4.2.6.8 and 6.1.1.4'
H H 0.0000 0.0000 'International Tables Vol C Tables 4.2.6.8 and 6.1.1.4'
N N 0.0061 0.0033 'International Tables Vol C Tables 4.2.6.8 and 6.1.1.4'
O O 0.0106 0.0060 'International Tables Vol C Tables 4.2.6.8 and 6.1.1.4'
Nd Nd -0.1943 3.0179 'International Tables Vol C Tables 4.2.6.8 and 6.1.1.4'

loop_
_geom_angle_atom_site_label_1
_geom_angle_atom_site_label_2
_geom_angle_atom_site_label_3
_geom_angle_site_symmetry_1
_geom_angle_site_symmetry_3
_geom_angle
_geom_angle_publ_flag
O4W Nd1 O31 . 2_776 72.92(8) ?
O4W Nd1 O1W . . 113.46(9) ?
O31 Nd1 O1W 2_776 . 67.54(8) ?
O4W Nd1 O11 . . 122.78(8) ?
O31 Nd1 O11 2_776 . 130.78(8) ?
O1W Nd1 O11 . . 123.67(9) ?
O4W Nd1 O12 . . 129.36(8) ?
O31 Nd1 O12 2_776 . 138.50(8) ?
O1W Nd1 O12 . . 71.14(8) ?
O11 Nd1 O12 . . 71.62(7) ?
O4W Nd1 O3W . . 137.56(8) ?
O31 Nd1 O3W 2_776 . 70.83(8) ?
O1W Nd1 O3W . . 71.37(9) ?
O11 Nd1 O3W . . 69.89(8) ?
O12 Nd1 O3W . . 92.78(8) ?
O4W Nd1 O2W . . 70.23(8) ?
O31 Nd1 O2W 2_776 . 141.82(8) ?
O1W Nd1 O2W . . 138.02(8) ?
O11 Nd1 O2W . . 66.07(8) ?
O12 Nd1 O2W . . 75.66(8) ?
O3W Nd1 O2W . . 135.90(8) ?
O4W Nd1 O22 . . 68.26(8) ?
O31 Nd1 O22 2_776 . 100.15(8) ?
O1W Nd1 O22 . . 68.88(8) ?
O11 Nd1 O22 . . 129.02(7) ?
O12 Nd1 O22 . . 67.56(7) ?
O3W Nd1 O22 . . 139.53(8) ?
O2W Nd1 O22 . . 75.18(8) ?
O4W Nd1 O21 . . 76.61(8) ?
O31 Nd1 O21 2_776 . 73.05(8) ?
O1W Nd1 O21 . . 133.03(8) ?
O11 Nd1 O21 . . 67.67(7) ?
O12 Nd1 O21 . . 139.28(7) ?
O3W Nd1 O21 . . 72.35(8) ?
O2W Nd1 O21 . . 88.95(8) ?
O22 Nd1 O21 . . 144.56(7) ?
O11 C11 C51 . . 128.2(3) ?
O11 C11 C21 . . 123.2(3) ?
C51 C11 C21 . . 108.6(3) ?
O21 C21 C11 . . 122.6(3) ?
O21 C21 C31 . . 128.9(3) ?
C11 C21 C31 . . 108.4(3) ?
O31 C31 C21 . . 128.1(3) ?
O31 C31 C41 . . 125.1(3) ?
C21 C31 C41 . . 106.8(3) ?
O41 C41 C51 . . 124.2(3) ?
O41 C41 C31 . . 127.7(3) ?
C51 C41 C31 . . 108.0(3) ?
O51 C51 C11 . . 128.9(3) ?
O51 C51 C41 . . 123.2(3) ?
C11 C51 C41 . . 107.8(3) ?
C11 O11 Nd1 . . 112.1(2) ?
C21 O21 Nd1 . . 109.8(2) ?
C31 O31 Nd1 . 2_776 148.1(2) ?
O12 C12 C22 . . 123.3(3) ?
O12 C12 C52 . . 127.5(3) ?
C22 C12 C52 . . 109.2(3) ?
O22 C22 C12 . . 123.1(3) ?
O22 C22 C32 . . 127.8(3) ?
C12 C22 C32 . . 109.1(3) ?
O32 C32 C22 . . 127.0(3) ?
O32 C32 C42 . . 125.5(3) ?
C22 C32 C42 . . 107.5(3) ?
O42 C42 C32 . . 126.2(3) ?
O42 C42 C52 . . 126.7(3) ?
C32 C42 C52 . . 107.1(3) ?
O52 C52 C12 . . 125.8(3) ?
O52 C52 C42 . . 127.2(3) ?
C12 C52 C42 . . 106.9(3) ?
C12 O12 Nd1 . . 113.4(2) ?
C22 O22 Nd1 . . 112.4(2) ?
N13 C13 N23 . . 113.5(3) ?
N13 C13 H13 . . 123.2 ?
N23 C13 H13 . . 123.2 ?
C53 C23 N23 . . 104.9(3) ?
C53 C23 C33 . . 119.5(3) ?
N23 C23 C33 . . 135.4(3) ?
N53 C33 N33 . . 117.6(3) ?
N53 C33 C23 . . 124.0(3) ?
N33 C33 C23 . . 118.4(3) ?
N63 C43 N33 . . 117.8(3) ?
N63 C43 N43 . . 118.1(3) ?
N33 C43 N43 . . 124.1(3) ?
N13 C53 C23 . . 112.2(3) ?
N13 C53 N43 . . 127.0(3) ?
C23 C53 N43 . . 120.8(3) ?
C13 N13 C53 . . 103.1(3) ?
C13 N23 C23 . . 106.2(3) ?
C13 N23 H23 . . 129(3) ?
C23 N23 H23 . . 125(3) ?
C43 N33 C33 . . 120.0(3) ?
C43 N43 C53 . . 117.1(3) ?
C43 N43 H43 . . 121(3) ?
C53 N43 H43 . . 122(3) ?
C33 N53 H53A . . 121(3) ?
C33 N53 H53B . . 112(3) ?
H53A N53 H53B . . 127(4) ?
C43 N63 H63A . . 122(4) ?
C43 N63 H63B . . 125(3) ?
H63A N63 H63B . . 113(5) ?
Nd1 O1W H1WA . . 117(3) ?
Nd1 O1W H1WB . . 129(3) ?
H1WA O1W H1WB . . 104(4) ?
Nd1 O2W H2WB . . 115(3) ?
Nd1 O2W H2WA . . 115(3) ?
H2WB O2W H2WA . . 106(4) ?
Nd1 O3W H3WA . . 123(3) ?
Nd1 O3W H3WB . . 121(3) ?
H3WA O3W H3WB . . 105(4) ?
Nd1 O4W H4WB . . 121(3) ?
Nd1 O4W H4WA . . 122(3) ?
H4WB O4W H4WA . . 105(4) ?

loop_
_geom_bond_atom_site_label_1
_geom_bond_atom_site_label_2
_geom_bond_site_symmetry_2
_geom_bond_distance
_geom_bond_publ_flag
Nd1 O4W . 2.439(2) y
Nd1 O31 2_776 2.455(2) y
Nd1 O1W . 2.472(3) y
Nd1 O11 . 2.501(2) y
Nd1 O12 . 2.526(2) y
Nd1 O3W . 2.540(3) y
Nd1 O2W . 2.555(2) y
Nd1 O22 . 2.560(2) y
Nd1 O21 . 2.570(2) y
C11 O11 . 1.259(4) ?
C11 C51 . 1.446(5) ?
C11 C21 . 1.459(4) ?
C21 O21 . 1.251(4) ?
C21 C31 . 1.468(4) ?
C31 O31 . 1.239(4) ?
C31 C41 . 1.480(5) ?
C41 O41 . 1.234(4) ?
C41 C51 . 1.474(4) ?
C51 O51 . 1.256(4) ?
O31 Nd1 2_776 2.455(2) ?
C12 O12 . 1.267(4) ?
C12 C22 . 1.443(4) ?
C12 C52 . 1.459(4) ?
C22 O22 . 1.261(4) ?
C22 C32 . 1.457(4) ?
C32 O32 . 1.237(4) ?
C32 C42 . 1.487(5) ?
C42 O42 . 1.225(4) ?
C42 C52 . 1.500(5) ?
C52 O52 . 1.239(4) ?
C13 N13 . 1.339(5) ?
C13 N23 . 1.340(5) ?
C13 H13 . 0.9500 ?
C23 C53 . 1.371(5) ?
C23 N23 . 1.383(4) ?
C23 C33 . 1.423(5) ?
C33 N53 . 1.321(4) ?
C33 N33 . 1.347(4) ?
C43 N63 . 1.338(4) ?
C43 N33 . 1.340(4) ?
C43 N43 . 1.359(4) ?
C53 N13 . 1.357(4) ?
C53 N43 . 1.373(4) ?
N23 H23 . 0.85(2) ?
N43 H43 . 0.85(2) ?
N53 H53A . 0.84(2) ?
N53 H53B . 0.86(2) ?
N63 H63A . 0.86(2) ?
N63 H63B . 0.84(2) ?
O1W H1WA . 0.83(2) ?
O1W H1WB . 0.84(2) ?
O2W H2WB . 0.83(2) ?
O2W H2WA . 0.83(2) ?
O3W H3WA . 0.82(2) ?
O3W H3WB . 0.83(2) ?
O4W H4WB . 0.83(2) ?
O4W H4WA . 0.84(2) ?

loop_
_geom_hbond_atom_site_label_D
_geom_hbond_atom_site_label_H
_geom_hbond_atom_site_label_A
_geom_hbond_site_symmetry_A
_geom_hbond_distance_DH
_geom_hbond_distance_HA
_geom_hbond_distance_DA
_geom_hbond_angle_DHA
O1W H1WA O51 1_655 0.83(2) 2.03(3) 2.798(4) 154(4)
O1W H1WB O51 2_766 0.84(2) 1.91(2) 2.704(3) 158(4)
O2W H2WA O32 2_767 0.83(2) 1.99(3) 2.761(3) 154(4)
O2W H2WB N13 2_666 0.83(2) 2.01(2) 2.833(4) 168(4)
O3W H3WA O52 2_766 0.82(2) 2.52(4) 3.028(3) 121(4)
O3W H3WB O12 2_766 0.83(2) 1.99(2) 2.820(3) 174(4)
O4W H4WA O52 1_565 0.84(2) 1.84(2) 2.673(3) 170(4)
O4W H4WB O42 2_767 0.83(2) 2.31(3) 2.993(4) 140(4)
N23 H23 O51 . 0.86(2) 2.27(3) 2.931(4) 134(4)
N23 H23 O41 . 0.86(2) 2.27(3) 3.025(4) 147(4)
N43 H43 O32 1_454 0.85(2) 1.99(2) 2.807(4) 163(4)
N53 H53A O41 . 0.84(2) 2.02(2) 2.847(4) 169(4)
N53 H53B O2W 2_676 0.86(2) 2.28(3) 3.095(4) 159(4)
N63 H63A O42 1_464 0.86(2) 2.29(3) 3.062(4) 149(5)
N63 H63B O22 1_454 0.84(2) 2.10(2) 2.930(4) 172(4)

loop_
_geom_torsion_atom_site_label_1
_geom_torsion_atom_site_label_2
_geom_torsion_atom_site_label_3
_geom_torsion_atom_site_label_4
_geom_torsion_site_symmetry_1
_geom_torsion_site_symmetry_2
_geom_torsion_site_symmetry_3
_geom_torsion_site_symmetry_4
_geom_torsion
_geom_torsion_publ_flag
O11 C11 C21 O21 . . . . -5.1(5) ?
C51 C11 C21 O21 . . . . 176.6(3) ?
O11 C11 C21 C31 . . . . 172.1(3) ?
C51 C11 C21 C31 . . . . -6.1(4) ?
O21 C21 C31 O31 . . . . 4.3(6) ?
C11 C21 C31 O31 . . . . -172.7(3) ?
O21 C21 C31 C41 . . . . -177.2(3) ?
C11 C21 C31 C41 . . . . 5.8(4) ?
O31 C31 C41 O41 . . . . -2.4(6) ?
C21 C31 C41 O41 . . . . 179.0(3) ?
O31 C31 C41 C51 . . . . 175.2(3) ?
C21 C31 C41 C51 . . . . -3.3(4) ?
O11 C11 C51 O51 . . . . 2.8(6) ?
C21 C11 C51 O51 . . . . -179.1(3) ?
O11 C11 C51 C41 . . . . -174.1(3) ?
C21 C11 C51 C41 . . . . 4.0(4) ?
O41 C41 C51 O51 . . . . 0.2(5) ?
C31 C41 C51 O51 . . . . -177.5(3) ?
O41 C41 C51 C11 . . . . 177.4(3) ?
C31 C41 C51 C11 . . . . -0.4(4) ?
C51 C11 O11 Nd1 . . . . 164.5(3) ?
C21 C11 O11 Nd1 . . . . -13.3(4) ?
O4W Nd1 O11 C11 . . . . 71.3(2) ?
O31 Nd1 O11 C11 2_776 . . . -24.1(3) ?
O1W Nd1 O11 C11 . . . . -112.3(2) ?
O12 Nd1 O11 C11 . . . . -163.2(2) ?
O3W Nd1 O11 C11 . . . . -63.0(2) ?
O2W Nd1 O11 C11 . . . . 114.8(2) ?
O22 Nd1 O11 C11 . . . . 158.7(2) ?
O21 Nd1 O11 C11 . . . . 15.5(2) ?
C11 C21 O21 Nd1 . . . . 19.5(4) ?
C31 C21 O21 Nd1 . . . . -157.1(3) ?
O4W Nd1 O21 C21 . . . . -152.1(2) ?
O31 Nd1 O21 C21 2_776 . . . 132.0(2) ?
O1W Nd1 O21 C21 . . . . 98.2(2) ?
O11 Nd1 O21 C21 . . . . -17.7(2) ?
O12 Nd1 O21 C21 . . . . -15.8(3) ?
O3W Nd1 O21 C21 . . . . 57.2(2) ?
O2W Nd1 O21 C21 . . . . -82.2(2) ?
O22 Nd1 O21 C21 . . . . -144.4(2) ?
C21 C31 O31 Nd1 . . . 2_776 49.1(6) ?
C41 C31 O31 Nd1 . . . 2_776 -129.2(4) ?
O12 C12 C22 O22 . . . . 4.1(5) ?
C52 C12 C22 O22 . . . . -175.4(3) ?
O12 C12 C22 C32 . . . . -176.2(3) ?
C52 C12 C22 C32 . . . . 4.3(4) ?
O22 C22 C32 O32 . . . . -3.8(6) ?
C12 C22 C32 O32 . . . . 176.5(3) ?
O22 C22 C32 C42 . . . . 176.3(3) ?
C12 C22 C32 C42 . . . . -3.4(4) ?
O32 C32 C42 O42 . . . . 2.6(6) ?
C22 C32 C42 O42 . . . . -177.5(3) ?
O32 C32 C42 C52 . . . . -178.7(3) ?
C22 C32 C42 C52 . . . . 1.3(4) ?
O12 C12 C52 O52 . . . . -3.8(6) ?
C22 C12 C52 O52 . . . . 175.7(3) ?
O12 C12 C52 C42 . . . . 177.1(3) ?
C22 C12 C52 C42 . . . . -3.4(4) ?
O42 C42 C52 O52 . . . . 1.0(6) ?
C32 C42 C52 O52 . . . . -177.8(3) ?
O42 C42 C52 C12 . . . . -180.0(3) ?
C32 C42 C52 C12 . . . . 1.3(4) ?
C22 C12 O12 Nd1 . . . . 0.3(4) ?
C52 C12 O12 Nd1 . . . . 179.7(3) ?
O4W Nd1 O12 C12 . . . . -33.2(3) ?
O31 Nd1 O12 C12 2_776 . . . 77.6(2) ?
O1W Nd1 O12 C12 . . . . 72.1(2) ?
O11 Nd1 O12 C12 . . . . -150.9(2) ?
O3W Nd1 O12 C12 . . . . 141.4(2) ?
O2W Nd1 O12 C12 . . . . -81.8(2) ?
O22 Nd1 O12 C12 . . . . -2.1(2) ?
O21 Nd1 O12 C12 . . . . -152.8(2) ?
C12 C22 O22 Nd1 . . . . -5.8(4) ?
C32 C22 O22 Nd1 . . . . 174.6(3) ?
O4W Nd1 O22 C22 . . . . 158.6(2) ?
O31 Nd1 O22 C22 2_776 . . . -134.5(2) ?
O1W Nd1 O22 C22 . . . . -73.5(2) ?
O11 Nd1 O22 C22 . . . . 43.3(3) ?
O12 Nd1 O22 C22 . . . . 4.0(2) ?
O3W Nd1 O22 C22 . . . . -62.2(3) ?
O2W Nd1 O22 C22 . . . . 84.3(2) ?
O21 Nd1 O22 C22 . . . . 150.5(2) ?
C53 C23 C33 N53 . . . . 177.4(3) ?
N23 C23 C33 N53 . . . . 2.5(6) ?
C53 C23 C33 N33 . . . . -1.6(5) ?
N23 C23 C33 N33 . . . . -176.6(4) ?
N23 C23 C53 N13 . . . . 0.1(4) ?
C33 C23 C53 N13 . . . . -176.2(3) ?
N23 C23 C53 N43 . . . . 179.4(3) ?
C33 C23 C53 N43 . . . . 3.1(5) ?
N23 C13 N13 C53 . . . . -0.6(4) ?
C23 C53 N13 C13 . . . . 0.3(4) ?
N43 C53 N13 C13 . . . . -179.0(3) ?
N13 C13 N23 C23 . . . . 0.6(4) ?
C53 C23 N23 C13 . . . . -0.4(4) ?
C33 C23 N23 C13 . . . . 175.0(4) ?
N63 C43 N33 C33 . . . . -178.5(3) ?
N43 C43 N33 C33 . . . . 1.1(5) ?
N53 C33 N33 C43 . . . . -179.5(3) ?
C23 C33 N33 C43 . . . . -0.4(5) ?
N63 C43 N43 C53 . . . . 179.8(3) ?
N33 C43 N43 C53 . . . . 0.2(5) ?
N13 C53 N43 C43 . . . . 176.8(3) ?
C23 C53 N43 C43 . . . . -2.3(5) ?
